data_1562941
loop_
_publ_author_name
'Watson, Donald'
'Gao, Run-Duo'
'Shular, Scott'

_publ_section_title
;
 Tandem&#x00A0;Aza-Heck Suzuki and Carbonylation Reactions
 of&#x00A0;O-Phenyl Hydroxamic Ethers: Complex Lactams via Carboamination
;
_journal_name_full 'Chemical Science'
_journal_paper_doi 10.1039/D1SC02075G
_journal_year 2021
_chemical_formula_moiety 'C16 H17 N O'
_chemical_formula_sum 'C16 H17 N O'
_chemical_formula_weight 239.30
_space_group_crystal_system monoclinic
_space_group_IT_number 14
_space_group_name_Hall '-P 2ybc'
_space_group_name_H-M_alt 'P 1 21/c 1'
_atom_sites_solution_hydrogens difmap
_audit_creation_method SHELXL-2018/3
_audit_update_record
;
2021-03-17 deposited with the CCDC.	2021-05-27 downloaded from the CCDC.
;
_cell_angle_alpha 90
_cell_angle_beta 105.3850(10)
_cell_angle_gamma 90
_cell_formula_units_Z 4
_cell_length_a 13.1732(9)
_cell_length_b 6.5528(5)
_cell_length_c 15.2376(11)
_cell_measurement_reflns_used 7588
_cell_measurement_temperature 100(2)
_cell_measurement_theta_max 28.27
_cell_measurement_theta_min 2.77
_cell_volume 1268.20(16)
_computing_cell_refinement 'Bruker SAINT'
_computing_data_collection 'Bruker APEX2'
_computing_data_reduction 'Bruker SAINT'
_computing_molecular_graphics 'Bruker SHELXTL'
_computing_publication_material 'Bruker SHELXTL'
_computing_structure_refinement 'SHELXL-2018/3 (Sheldrick, 2018)'
_computing_structure_solution 'SHELXT 2014/5 (Sheldrick, 2014)'
_diffrn_ambient_temperature 100(2)
_diffrn_detector_area_resol_mean 8.33
_diffrn_measured_fraction_theta_full 1.000
_diffrn_measured_fraction_theta_max 1.000
_diffrn_measurement_device_type 'Bruker AXS APEX diffractometer'
_diffrn_measurement_method '\f and \w scans'
_diffrn_radiation_type MoK\a
_diffrn_radiation_wavelength 0.71073
_diffrn_reflns_av_R_equivalents 0.0180
_diffrn_reflns_av_unetI/netI 0.0140
_diffrn_reflns_Laue_measured_fraction_full 1.000
_diffrn_reflns_Laue_measured_fraction_max 1.000
_diffrn_reflns_limit_h_max 16
_diffrn_reflns_limit_h_min -17
_diffrn_reflns_limit_k_max 8
_diffrn_reflns_limit_k_min -8
_diffrn_reflns_limit_l_max 18
_diffrn_reflns_limit_l_min -20
_diffrn_reflns_number 14948
_diffrn_reflns_point_group_measured_fraction_full 1.000
_diffrn_reflns_point_group_measured_fraction_max 1.000
_diffrn_reflns_theta_full 25.242
_diffrn_reflns_theta_max 28.285
_diffrn_reflns_theta_min 1.603
_exptl_absorpt_coefficient_mu 0.078
_exptl_absorpt_correction_T_max 0.7457
_exptl_absorpt_correction_T_min 0.7237
_exptl_absorpt_correction_type multi-scan
_exptl_absorpt_process_details 'APEX3 (Bruker, 2007)'
_exptl_crystal_colour colourless
_exptl_crystal_density_diffrn 1.253
_exptl_crystal_description block
_exptl_crystal_F_000 512
_exptl_crystal_size_max 0.370
_exptl_crystal_size_mid 0.249
_exptl_crystal_size_min 0.244
_refine_diff_density_max 0.336
_refine_diff_density_min -0.184
_refine_diff_density_rms 0.043
_refine_ls_extinction_method none
_refine_ls_goodness_of_fit_ref 1.081
_refine_ls_hydrogen_treatment refall
_refine_ls_matrix_type full
_refine_ls_number_parameters 231
_refine_ls_number_reflns 3149
_refine_ls_number_restraints 0
_refine_ls_restrained_S_all 1.081
_refine_ls_R_factor_all 0.0436
_refine_ls_R_factor_gt 0.0396
_refine_ls_shift/su_max 0.000
_refine_ls_shift/su_mean 0.000
_refine_ls_structure_factor_coef Fsqd
_refine_ls_weighting_details 'w=1/[\s^2^(Fo^2^)+(0.0659P)^2^+0.3130P] where P=(Fo^2^+2Fc^2^)/3'
_refine_ls_weighting_scheme calc
_refine_ls_wR_factor_gt 0.1090
_refine_ls_wR_factor_ref 0.1133
_reflns_Friedel_coverage 0.000
_reflns_number_gt 2813
_reflns_number_total 3149
_reflns_threshold_expression 'I > 2\s(I)'
_cod_data_source_file d1sc02075g2.cif
_cod_data_source_block donw082
_cod_original_cell_volume 1268.19(16)
_cod_original_sg_symbol_H-M 'P 21/c'
_cod_database_code 1562941
_shelx_shelxl_version_number 2018/3
_shelx_space_group_comment
; 
The symmetry employed for this shelxl refinement is uniquely defined 
by the following loop, which should always be used as a source of 
symmetry information in preference to the above space-group names. 
They are only intended as comments. 
;
_shelx_estimated_absorpt_t_min 0.972
_shelx_estimated_absorpt_t_max 0.981

loop_
_space_group_symop_operation_xyz
'x, y, z'
'-x, y+1/2, -z+1/2'
'-x, -y, -z'
'x, -y-1/2, z-1/2'

loop_
_atom_site_label
_atom_site_type_symbol
_atom_site_fract_x
_atom_site_fract_y
_atom_site_fract_z
_atom_site_U_iso_or_equiv
_atom_site_adp_type
_atom_site_occupancy
_atom_site_site_symmetry_order
_atom_site_calc_flag
_atom_site_refinement_flags_posn
_atom_site_refinement_flags_adp
_atom_site_refinement_flags_occupancy
_atom_site_disorder_assembly
_atom_site_disorder_group
O1 O 0.44759(6) 0.48226(12) 0.37317(5) 0.02476(19) Uani 1 1 d . . . . .
N1 N 0.55164(7) 0.26055(13) 0.47616(6) 0.02053(19) Uani 1 1 d . . . . .
C1 C 0.50772(7) 0.33384(15) 0.39216(6) 0.0193(2) Uani 1 1 d . . . . .
C2 C 0.55021(7) 0.20959(15) 0.32604(6) 0.0186(2) Uani 1 1 d . . . . .
C3 C 0.65525(8) 0.31129(15) 0.31871(7) 0.0197(2) Uani 1 1 d . . . . .
C4 C 0.74089(8) 0.17169(15) 0.37781(7) 0.0206(2) Uani 1 1 d . . . . .
C5 C 0.74022(8) 0.17709(14) 0.47920(7) 0.0198(2) Uani 1 1 d . . . . .
C6 C 0.62743(8) 0.09703(15) 0.47577(6) 0.0201(2) Uani 1 1 d . . . . .
C7 C 0.58976(8) 0.00954(15) 0.37779(7) 0.0202(2) Uani 1 1 d . . . . .
C8 C 0.69136(8) -0.04000(16) 0.35142(7) 0.0229(2) Uani 1 1 d . . . . .
C9 C 0.76996(8) 0.36727(15) 0.53451(7) 0.0207(2) Uani 1 1 d . . . . .
C10 C 0.83210(8) 0.51734(15) 0.52040(7) 0.0203(2) Uani 1 1 d . . . . .
C11 C 0.95270(8) 0.81079(15) 0.57637(7) 0.0205(2) Uani 1 1 d . . . . .
C12 C 0.98641(8) 0.97578(15) 0.63447(7) 0.0224(2) Uani 1 1 d . . . . .
C13 C 0.93459(8) 1.02662(16) 0.69967(7) 0.0243(2) Uani 1 1 d . . . . .
C14 C 0.84773(8) 0.91132(16) 0.70598(7) 0.0244(2) Uani 1 1 d . . . . .
C15 C 0.81327(8) 0.74725(15) 0.64781(7) 0.0217(2) Uani 1 1 d . . . . .
C16 C 0.86572(7) 0.69307(14) 0.58215(6) 0.0184(2) Uani 1 1 d . . . . .
H1 H 0.5520(12) 0.341(2) 0.5273(11) 0.041(4) Uiso 1 1 d . . . . .
H2 H 0.4982(11) 0.1941(19) 0.2669(9) 0.023(3) Uiso 1 1 d . . . . .
H3 H 0.6606(11) 0.460(2) 0.3387(9) 0.026(3) Uiso 1 1 d . . . . .
H4 H 0.6592(11) 0.308(2) 0.2538(9) 0.025(3) Uiso 1 1 d . . . . .
H5 H 0.8125(12) 0.196(2) 0.3679(9) 0.028(3) Uiso 1 1 d . . . . .
H6 H 0.7884(10) 0.069(2) 0.5099(9) 0.022(3) Uiso 1 1 d . . . . .
H7 H 0.6277(11) -0.001(2) 0.5262(9) 0.024(3) Uiso 1 1 d . . . . .
H8 H 0.5353(10) -0.099(2) 0.3694(9) 0.024(3) Uiso 1 1 d . . . . .
H9 H 0.6780(11) -0.070(2) 0.2849(10) 0.031(4) Uiso 1 1 d . . . . .
H10 H 0.7334(11) -0.153(2) 0.3880(9) 0.026(3) Uiso 1 1 d . . . . .
H11 H 0.7450(12) 0.374(2) 0.5915(10) 0.033(4) Uiso 1 1 d . . . . .
H12 H 0.8607(12) 0.512(2) 0.4659(10) 0.031(4) Uiso 1 1 d . . . . .
H13 H 0.9892(11) 0.774(2) 0.5288(9) 0.025(3) Uiso 1 1 d . . . . .
H14 H 1.0468(12) 1.056(2) 0.6299(10) 0.035(4) Uiso 1 1 d . . . . .
H15 H 0.9558(12) 1.144(2) 0.7398(10) 0.035(4) Uiso 1 1 d . . . . .
H16 H 0.8109(11) 0.948(2) 0.7514(10) 0.032(4) Uiso 1 1 d . . . . .
H17 H 0.7506(11) 0.667(2) 0.6518(9) 0.028(3) Uiso 1 1 d . . . . .

loop_
_atom_site_aniso_label
_atom_site_aniso_U_11
_atom_site_aniso_U_22
_atom_site_aniso_U_33
_atom_site_aniso_U_23
_atom_site_aniso_U_13
_atom_site_aniso_U_12
O1 0.0208(4) 0.0329(4) 0.0194(4) -0.0014(3) 0.0034(3) 0.0069(3)
N1 0.0202(4) 0.0247(4) 0.0168(4) 0.0000(3) 0.0051(3) -0.0006(3)
C1 0.0145(4) 0.0255(5) 0.0176(4) -0.0005(3) 0.0038(3) -0.0025(3)
C2 0.0165(4) 0.0224(4) 0.0164(4) -0.0007(3) 0.0034(3) -0.0004(3)
C3 0.0191(5) 0.0219(5) 0.0192(5) 0.0011(3) 0.0067(4) 0.0001(3)
C4 0.0175(5) 0.0216(5) 0.0225(5) -0.0024(4) 0.0049(4) 0.0007(3)
C5 0.0183(5) 0.0186(4) 0.0201(5) -0.0003(3) 0.0007(4) 0.0006(3)
C6 0.0228(5) 0.0189(4) 0.0178(4) 0.0006(3) 0.0037(4) -0.0020(3)
C7 0.0217(5) 0.0197(4) 0.0181(4) -0.0012(3) 0.0033(4) -0.0036(3)
C8 0.0229(5) 0.0210(5) 0.0228(5) -0.0036(4) 0.0027(4) 0.0021(4)
C9 0.0195(5) 0.0215(4) 0.0191(5) -0.0005(3) 0.0014(4) 0.0008(4)
C10 0.0190(4) 0.0205(4) 0.0208(5) -0.0016(3) 0.0042(4) 0.0019(3)
C11 0.0180(5) 0.0213(5) 0.0218(5) 0.0016(4) 0.0046(4) 0.0017(3)
C12 0.0182(5) 0.0209(5) 0.0257(5) 0.0019(4) 0.0019(4) -0.0011(3)
C13 0.0240(5) 0.0212(5) 0.0242(5) -0.0034(4) 0.0005(4) 0.0013(4)
C14 0.0248(5) 0.0255(5) 0.0236(5) -0.0028(4) 0.0076(4) 0.0027(4)
C15 0.0199(5) 0.0221(5) 0.0238(5) -0.0003(4) 0.0068(4) -0.0003(4)
C16 0.0175(4) 0.0176(4) 0.0191(4) 0.0009(3) 0.0029(3) 0.0016(3)

loop_
_atom_type_symbol
_atom_type_description
_atom_type_scat_dispersion_real
_atom_type_scat_dispersion_imag
_atom_type_scat_source
C C 0.0033 0.0016 'International Tables Vol C Tables 4.2.6.8 and 6.1.1.4'
H H 0.0000 0.0000 'International Tables Vol C Tables 4.2.6.8 and 6.1.1.4'
N N 0.0061 0.0033 'International Tables Vol C Tables 4.2.6.8 and 6.1.1.4'
O O 0.0106 0.0060 'International Tables Vol C Tables 4.2.6.8 and 6.1.1.4'

loop_
_geom_angle_atom_site_label_1
_geom_angle_atom_site_label_2
_geom_angle_atom_site_label_3
_geom_angle
_geom_angle_site_symmetry_1
_geom_angle_site_symmetry_3
_geom_angle_publ_flag
C1 N1 C6 112.24(8) . . ?
C1 N1 H1 119.7(10) . . ?
C6 N1 H1 124.0(10) . . ?
O1 C1 N1 126.10(9) . . ?
O1 C1 C2 126.38(9) . . ?
N1 C1 C2 107.43(8) . . ?
C1 C2 C7 104.51(8) . . ?
C1 C2 C3 107.96(8) . . ?
C7 C2 C3 102.26(7) . . ?
C1 C2 H2 112.1(8) . . ?
C7 C2 H2 116.0(8) . . ?
C3 C2 H2 113.1(8) . . ?
C4 C3 C2 103.24(8) . . ?
C4 C3 H3 114.3(8) . . ?
C2 C3 H3 112.2(8) . . ?
C4 C3 H4 110.0(8) . . ?
C2 C3 H4 109.8(8) . . ?
H3 C3 H4 107.3(11) . . ?
C8 C4 C3 100.84(8) . . ?
C8 C4 C5 99.61(8) . . ?
C3 C4 C5 111.84(8) . . ?
C8 C4 H5 116.7(8) . . ?
C3 C4 H5 112.9(8) . . ?
C5 C4 H5 113.6(8) . . ?
C9 C5 C4 120.73(8) . . ?
C9 C5 C6 113.74(8) . . ?
C4 C5 C6 102.47(7) . . ?
C9 C5 H6 107.1(8) . . ?
C4 C5 H6 106.5(8) . . ?
C6 C5 H6 105.2(8) . . ?
N1 C6 C7 103.27(8) . . ?
N1 C6 C5 113.38(8) . . ?
C7 C6 C5 102.39(8) . . ?
N1 C6 H7 109.4(8) . . ?
C7 C6 H7 115.8(8) . . ?
C5 C6 H7 112.3(8) . . ?
C8 C7 C2 104.22(8) . . ?
C8 C7 C6 104.60(8) . . ?
C2 C7 C6 98.96(7) . . ?
C8 C7 H8 117.7(8) . . ?
C2 C7 H8 114.0(7) . . ?
C6 C7 H8 115.1(8) . . ?
C7 C8 C4 94.58(8) . . ?
C7 C8 H9 112.1(8) . . ?
C4 C8 H9 112.9(8) . . ?
C7 C8 H10 113.8(8) . . ?
C4 C8 H10 112.8(8) . . ?
H9 C8 H10 110.1(11) . . ?
C10 C9 C5 127.12(9) . . ?
C10 C9 H11 117.6(9) . . ?
C5 C9 H11 115.0(9) . . ?
C9 C10 C16 124.40(9) . . ?
C9 C10 H12 119.4(8) . . ?
C16 C10 H12 116.2(8) . . ?
C12 C11 C16 120.97(9) . . ?
C12 C11 H13 121.0(8) . . ?
C16 C11 H13 118.0(8) . . ?
C13 C12 C11 120.47(10) . . ?
C13 C12 H14 119.3(9) . . ?
C11 C12 H14 120.2(9) . . ?
C12 C13 C14 119.18(10) . . ?
C12 C13 H15 121.6(9) . . ?
C14 C13 H15 119.2(9) . . ?
C15 C14 C13 120.64(10) . . ?
C15 C14 H16 120.3(9) . . ?
C13 C14 H16 119.0(9) . . ?
C14 C15 C16 120.70(9) . . ?
C14 C15 H17 120.4(8) . . ?
C16 C15 H17 118.9(8) . . ?
C11 C16 C15 118.04(9) . . ?
C11 C16 C10 119.99(9) . . ?
C15 C16 C10 121.97(9) . . ?

loop_
_geom_bond_atom_site_label_1
_geom_bond_atom_site_label_2
_geom_bond_distance
_geom_bond_site_symmetry_2
_geom_bond_publ_flag
O1 C1 1.2391(12) . ?
N1 C1 1.3456(13) . ?
N1 C6 1.4656(13) . ?
N1 H1 0.939(16) . ?
C1 C2 1.5134(13) . ?
C2 C7 1.5471(13) . ?
C2 C3 1.5664(13) . ?
C2 H2 0.982(14) . ?
C3 C4 1.5432(14) . ?
C3 H3 1.016(14) . ?
C3 H4 1.003(13) . ?
C4 C8 1.5402(14) . ?
C4 C5 1.5478(14) . ?
C4 H5 1.006(15) . ?
C5 C9 1.4972(13) . ?
C5 C6 1.5634(14) . ?
C5 H6 0.983(13) . ?
C6 C7 1.5527(13) . ?
C6 H7 1.001(14) . ?
C7 C8 1.5309(15) . ?
C7 H8 0.995(13) . ?
C8 H9 1.001(14) . ?
C8 H10 1.000(14) . ?
C9 C10 1.3329(14) . ?
C9 H11 1.007(15) . ?
C10 C16 1.4786(13) . ?
C10 H12 1.000(15) . ?
C11 C12 1.3933(14) . ?
C11 C16 1.4033(14) . ?
C11 H13 1.001(14) . ?
C12 C13 1.3871(16) . ?
C12 H14 0.973(16) . ?
C13 C14 1.3956(15) . ?
C13 H15 0.975(15) . ?
C14 C15 1.3907(14) . ?
C14 H16 0.977(15) . ?
C15 C16 1.4040(14) . ?
C15 H17 0.994(14) . ?

loop_
_geom_hbond_atom_site_label_D
_geom_hbond_atom_site_label_H
_geom_hbond_atom_site_label_A
_geom_hbond_distance_DH
_geom_hbond_distance_HA
_geom_hbond_distance_DA
_geom_hbond_angle_DHA
_geom_hbond_site_symmetry_A
_geom_hbond_publ_flag
N1 H1 O1 0.939(16) 1.908(17) 2.8459(11) 176.7(14) 3_666 yes

loop_
_geom_torsion_atom_site_label_1
_geom_torsion_atom_site_label_2
_geom_torsion_atom_site_label_3
_geom_torsion_atom_site_label_4
_geom_torsion
_geom_torsion_site_symmetry_1
_geom_torsion_site_symmetry_2
_geom_torsion_site_symmetry_3
_geom_torsion_site_symmetry_4
_geom_torsion_publ_flag
C6 N1 C1 O1 -174.00(9) . . . . ?
C6 N1 C1 C2 2.78(11) . . . . ?
O1 C1 C2 C7 -162.52(9) . . . . ?
N1 C1 C2 C7 20.71(10) . . . . ?
O1 C1 C2 C3 89.14(11) . . . . ?
N1 C1 C2 C3 -87.62(9) . . . . ?
C1 C2 C3 C4 102.60(9) . . . . ?
C7 C2 C3 C4 -7.28(9) . . . . ?
C2 C3 C4 C8 40.35(9) . . . . ?
C2 C3 C4 C5 -64.72(10) . . . . ?
C8 C4 C5 C9 -172.73(9) . . . . ?
C3 C4 C5 C9 -66.87(11) . . . . ?
C8 C4 C5 C6 -45.06(9) . . . . ?
C3 C4 C5 C6 60.80(9) . . . . ?
C1 N1 C6 C7 -24.95(10) . . . . ?
C1 N1 C6 C5 85.06(10) . . . . ?
C9 C5 C6 N1 34.33(11) . . . . ?
C4 C5 C6 N1 -97.65(9) . . . . ?
C9 C5 C6 C7 144.89(8) . . . . ?
C4 C5 C6 C7 12.90(9) . . . . ?
C1 C2 C7 C8 -141.14(8) . . . . ?
C3 C2 C7 C8 -28.67(9) . . . . ?
C1 C2 C7 C6 -33.49(9) . . . . ?
C3 C2 C7 C6 78.98(8) . . . . ?
N1 C6 C7 C8 142.00(8) . . . . ?
C5 C6 C7 C8 24.01(9) . . . . ?
N1 C6 C7 C2 34.66(9) . . . . ?
C5 C6 C7 C2 -83.33(8) . . . . ?
C2 C7 C8 C4 52.55(9) . . . . ?
C6 C7 C8 C4 -50.86(9) . . . . ?
C3 C4 C8 C7 -56.37(9) . . . . ?
C5 C4 C8 C7 58.26(8) . . . . ?
C4 C5 C9 C10 -25.46(15) . . . . ?
C6 C5 C9 C10 -147.86(10) . . . . ?
C5 C9 C10 C16 -174.54(9) . . . . ?
C16 C11 C12 C13 0.23(15) . . . . ?
C11 C12 C13 C14 -0.45(15) . . . . ?
C12 C13 C14 C15 0.03(16) . . . . ?
C13 C14 C15 C16 0.60(16) . . . . ?
C12 C11 C16 C15 0.40(14) . . . . ?
C12 C11 C16 C10 -179.35(9) . . . . ?
C14 C15 C16 C11 -0.81(15) . . . . ?
C14 C15 C16 C10 178.93(9) . . . . ?
C9 C10 C16 C11 162.05(10) . . . . ?
C9 C10 C16 C15 -17.68(15) . . . . ?
